data_4021915
loop_
_publ_author_name
'Adam J. Preston'
'Judith C. Gallucci'
'Leo A. Paquette'

_publ_section_title
;
 Synthesis and Selected Reactions of a Bicyclic Sultam Having
 Sulfur at the Apex Position
;
_journal_name_full 'Journal of Organic Chemistry'
_journal_page_first 6573
_journal_page_last 6578
_journal_paper_doi 10.1021/jo0611162
_journal_volume 71
_journal_year 2006
_chemical_absolute_configuration ad
_chemical_compound_source 'synthesis as described'
_chemical_formula_moiety 'C19 H26 N4 O4 S1'
_chemical_formula_sum 'C19 H26 N4 O4 S'
_chemical_formula_weight 406.5
_chemical_name_common 'Paquette 1473'
_chemical_name_systematic
;
  ?
;
_space_group_IT_number 4
_symmetry_cell_setting monoclinic
_symmetry_space_group_name_Hall 'P 2yb'
_symmetry_space_group_name_H-M 'P 1 21 1'
_atom_sites_solution_hydrogens geom
_atom_sites_solution_primary direct
_atom_sites_solution_secondary difmap
_audit_conform_dict_location ftp://ftp.iucr.org/pub/cif_core.dic
_audit_conform_dict_name cif_core.dic
_audit_conform_dict_version 2.3
_audit_creation_date 2006-06-02T17:30:48-00:00
_audit_creation_method 'WinGX routine CIF_UPDATE'
_cell_angle_alpha 90
_cell_angle_beta 90.982(7)
_cell_angle_gamma 90
_cell_formula_units_Z 4
_cell_length_a 8.448(2)
_cell_length_b 8.554(2)
_cell_length_c 27.028(6)
_cell_measurement_reflns_used 3613
_cell_measurement_temperature 150(2)
_cell_measurement_theta_max 25.028
_cell_measurement_theta_min 2.037
_cell_measurement_wavelength 0.71073
_cell_volume 1952.9(8)
_computing_cell_refinement 'HKL Scalepack (Otwinowski & Minor 1997)'
_computing_data_collection 'Collect (Nonius BV, 1997-2000)'
_computing_data_reduction 'HKL Denzo and Scalepack (Otwinowski & Minor 1997)'
_computing_molecular_graphics 'Ortep-3 for Windows (Farrugia, 1997)'
_computing_publication_material 'WinGX publication routines (Farrugia, 1999)'
_computing_structure_refinement 'SHELXL-97 (Sheldrick, 1997)'
_computing_structure_solution 'SHELXS-97 (Sheldrick, 1997)'
_diffrn_ambient_temperature 150(2)
_diffrn_detector 'CCD plate'
_diffrn_detector_area_resol_mean 9
_diffrn_measured_fraction_theta_full 0.995
_diffrn_measured_fraction_theta_max 0.995
_diffrn_measurement_device '95mm CCD camera on \k-goniostat'
_diffrn_measurement_device_type KappaCCD
_diffrn_measurement_method 'CCD rotation images, thick slices'
_diffrn_orient_matrix_type 'by Nonius Collect from scalepack cell'
_diffrn_orient_matrix_UB_11 -0.157397E-1
_diffrn_orient_matrix_UB_12 0.104914
_diffrn_orient_matrix_UB_13 -0.15645E-1
_diffrn_orient_matrix_UB_21 0.377186E-1
_diffrn_orient_matrix_UB_22 0.514963E-1
_diffrn_orient_matrix_UB_23 0.312558E-1
_diffrn_orient_matrix_UB_31 0.111115
_diffrn_orient_matrix_UB_32 -0.26194E-2
_diffrn_orient_matrix_UB_33 -0.121505E-1
_diffrn_radiation_monochromator graphite
_diffrn_radiation_probe x-ray
_diffrn_radiation_type MoK\a
_diffrn_radiation_wavelength 0.71073
_diffrn_reflns_av_R_equivalents 0.040
_diffrn_reflns_limit_h_max 10
_diffrn_reflns_limit_h_min -10
_diffrn_reflns_limit_k_max 10
_diffrn_reflns_limit_k_min -9
_diffrn_reflns_limit_l_max 32
_diffrn_reflns_limit_l_min -32
_diffrn_reflns_number 22924
_diffrn_reflns_theta_full 25.03
_diffrn_reflns_theta_max 25.03
_diffrn_reflns_theta_min 2.26
_diffrn_source 'Enraf Nonius FR590'
_exptl_absorpt_coefficient_mu 0.2
_exptl_absorpt_correction_type none
_exptl_crystal_colour colorless
_exptl_crystal_density_diffrn 1.383
_exptl_crystal_density_method 'not measured'
_exptl_crystal_description 'rectangular rod'
_exptl_crystal_F_000 864
_exptl_crystal_size_max 0.27
_exptl_crystal_size_mid 0.27
_exptl_crystal_size_min 0.19
_refine_diff_density_max 0.211
_refine_diff_density_min -0.257
_refine_diff_density_rms 0.039
_refine_ls_abs_structure_details 'Flack H D (1983), Acta Cryst. A39, 876-881'
_refine_ls_abs_structure_Flack 0.02(6)
_refine_ls_extinction_method none
_refine_ls_goodness_of_fit_ref 1.058
_refine_ls_hydrogen_treatment constr
_refine_ls_matrix_type full
_refine_ls_number_parameters 512
_refine_ls_number_reflns 6583
_refine_ls_number_restraints 1
_refine_ls_restrained_S_all 1.058
_refine_ls_R_factor_all 0.051
_refine_ls_R_factor_gt 0.0365
_refine_ls_shift/su_max 0.001
_refine_ls_shift/su_mean 0
_refine_ls_structure_factor_coef Fsqd
_refine_ls_weighting_details 'w=1/[\s^2^(Fo^2^)+(0.0242P)^2^+0.7489P] where P=(Fo^2^+2Fc^2^)/3'
_refine_ls_weighting_scheme calc
_refine_ls_wR_factor_gt 0.0705
_refine_ls_wR_factor_ref 0.0759
_reflns_number_gt 5654
_reflns_number_total 6583
_reflns_threshold_expression >2sigma(I)
_cod_data_source_file jo0611162si20060606_051354.cif
_cod_original_sg_symbol_H-M 'P 21'
_cod_database_code 4021915

loop_
_symmetry_equiv_pos_as_xyz
'x, y, z'
'-x, y+1/2, -z'

loop_
_atom_site_label
_atom_site_type_symbol
_atom_site_fract_x
_atom_site_fract_y
_atom_site_fract_z
_atom_site_U_iso_or_equiv
_atom_site_adp_type
_atom_site_occupancy
_atom_site_symmetry_multiplicity
_atom_site_calc_flag
_atom_site_refinement_flags
S1A S 0.87363(7) 0.89484(8) 0.77090(2) 0.02844(15) Uani 1 1 d .
O1A O 0.39098(19) 0.6638(2) 0.84390(7) 0.0336(4) Uani 1 1 d .
O2A O 0.5975(2) 0.1644(2) 0.85672(7) 0.0409(5) Uani 1 1 d .
O3A O 0.9769(2) 1.0134(2) 0.78989(8) 0.0405(5) Uani 1 1 d .
O4A O 0.7944(2) 0.9214(2) 0.72488(7) 0.0483(6) Uani 1 1 d .
N1A N 0.4539(2) 0.4003(3) 0.86032(7) 0.0267(5) Uani 1 1 d .
N2A N 0.6253(2) 0.5501(2) 0.82175(8) 0.0304(5) Uani 1 1 d .
N3A N 0.6852(2) 0.3977(3) 0.82444(8) 0.0304(5) Uani 1 1 d .
N4A N 0.9665(2) 0.7231(2) 0.76969(9) 0.0316(6) Uani 1 1 d .
C1A C 0.2955(3) 0.3794(4) 0.93912(9) 0.0309(6) Uani 1 1 d .
C2A C 0.4230(3) 0.2711(3) 0.96193(10) 0.0402(7) Uani 1 1 d .
H2A1 H 0.4382 0.2926 0.9977 0.048 Uiso 1 1 calc R
H2A2 H 0.5254 0.2846 0.9452 0.048 Uiso 1 1 calc R
C3A C 0.3564(4) 0.1038(4) 0.95343(11) 0.0462(8) Uani 1 1 d .
H3A1 H 0.4281 0.0403 0.9329 0.055 Uiso 1 1 calc R
H3A2 H 0.3388 0.0493 0.9852 0.055 Uiso 1 1 calc R
C4A C 0.1988(3) 0.1374(3) 0.92598(10) 0.0394(7) Uani 1 1 d .
H4A H 0.1212 0.0493 0.9269 0.047 Uiso 1 1 calc R
C5A C 0.2409(3) 0.1908(3) 0.87360(10) 0.0344(7) Uani 1 1 d .
H5A1 H 0.1468 0.1891 0.8512 0.041 Uiso 1 1 calc R
H5A2 H 0.3248 0.1243 0.8595 0.041 Uiso 1 1 calc R
C6A C 0.3003(3) 0.3597(3) 0.88235(9) 0.0281(6) Uani 1 1 d .
H6A H 0.219 0.4318 0.8677 0.034 Uiso 1 1 calc R
C7A C 0.1403(3) 0.2891(3) 0.95046(10) 0.0369(7) Uani 1 1 d .
C8A C 0.1079(4) 0.2743(4) 1.00579(11) 0.0532(9) Uani 1 1 d .
H8A1 H 0.0181 0.2037 1.0106 0.08 Uiso 1 1 calc R
H8A2 H 0.0829 0.3775 1.0193 0.08 Uiso 1 1 calc R
H8A3 H 0.2018 0.2321 1.0229 0.08 Uiso 1 1 calc R
C9A C -0.0114(3) 0.3550(4) 0.92583(11) 0.0423(8) Uani 1 1 d .
H9A1 H 0.0026 0.3611 0.89 0.064 Uiso 1 1 calc R
H9A2 H -0.0324 0.4597 0.9389 0.064 Uiso 1 1 calc R
H9A3 H -0.1009 0.2862 0.933 0.064 Uiso 1 1 calc R
C10A C 0.3071(3) 0.5487(3) 0.95621(11) 0.0425(7) Uani 1 1 d .
H10A H 0.2225 0.61 0.9403 0.064 Uiso 1 1 calc R
H10B H 0.4102 0.5916 0.9471 0.064 Uiso 1 1 calc R
H10C H 0.2962 0.5533 0.9922 0.064 Uiso 1 1 calc R
C11A C 0.4785(3) 0.5512(3) 0.84189(9) 0.0277(6) Uani 1 1 d .
C12A C 0.5780(3) 0.3030(3) 0.84849(10) 0.0313(6) Uani 1 1 d .
C13A C 0.8082(3) 0.3510(3) 0.79546(11) 0.0386(7) Uani 1 1 d .
H13A H 0.8431 0.2455 0.7972 0.046 Uiso 1 1 calc R
C14A C 0.8793(3) 0.4483(3) 0.76525(13) 0.0492(9) Uani 1 1 d .
H14A H 0.9669 0.4105 0.7472 0.059 Uiso 1 1 calc R
C15A C 0.8309(3) 0.6127(3) 0.75788(10) 0.0331(6) Uani 1 1 d .
H15A H 0.8024 0.6261 0.7221 0.04 Uiso 1 1 calc R
C16A C 0.6857(3) 0.6696(3) 0.78877(9) 0.0262(6) Uani 1 1 d .
H16A H 0.5989 0.703 0.7655 0.031 Uiso 1 1 calc R
C17A C 0.7469(3) 0.8133(3) 0.81733(9) 0.0277(6) Uani 1 1 d .
H17A H 0.6639 0.885 0.8304 0.033 Uiso 1 1 calc R
C18A C 0.8746(3) 0.7616(4) 0.85466(10) 0.0433(8) Uani 1 1 d .
H18A H 0.8351 0.6765 0.876 0.052 Uiso 1 1 calc R
H18B H 0.9088 0.8502 0.8759 0.052 Uiso 1 1 calc R
C19A C 1.0133(3) 0.7033(3) 0.82241(11) 0.0426(8) Uani 1 1 d .
H19A H 1.1102 0.7645 0.8299 0.051 Uiso 1 1 calc R
H19B H 1.0356 0.5918 0.8295 0.051 Uiso 1 1 calc R
S1B S 1.37147(7) 1.38714(8) 0.71774(2) 0.02806(15) Uani 1 1 d .
O1B O 1.1300(3) 0.6176(2) 0.65279(8) 0.0531(6) Uani 1 1 d .
O2B O 1.0110(3) 1.1185(2) 0.60298(7) 0.0513(6) Uani 1 1 d .
O3B O 1.2612(2) 1.4374(2) 0.75391(7) 0.0340(5) Uani 1 1 d .
O4B O 1.49155(19) 1.4939(2) 0.70284(7) 0.0364(5) Uani 1 1 d .
N1B N 1.0426(2) 0.8499(2) 0.61497(7) 0.0267(5) Uani 1 1 d .
N2B N 1.2005(2) 0.8641(2) 0.68014(8) 0.0340(5) Uani 1 1 d .
N3B N 1.1743(2) 1.0148(2) 0.66324(8) 0.0300(5) Uani 1 1 d .
N4B N 1.4536(2) 1.2171(2) 0.73584(7) 0.0267(5) Uani 1 1 d .
C1B C 0.7733(3) 0.7629(3) 0.57987(9) 0.0319(6) Uani 1 1 d .
C2B C 0.7655(3) 0.6224(4) 0.61486(10) 0.0487(8) Uani 1 1 d .
H2B1 H 0.6561 0.6059 0.6263 0.058 Uiso 1 1 calc R
H2B2 H 0.8363 0.6378 0.644 0.058 Uiso 1 1 calc R
C3B C 0.8214(4) 0.4818(4) 0.58326(12) 0.0538(9) Uani 1 1 d .
H3B1 H 0.9161 0.4312 0.5982 0.065 Uiso 1 1 calc R
H3B2 H 0.7364 0.403 0.5789 0.065 Uiso 1 1 calc R
C4B C 0.8595(3) 0.5615(3) 0.53462(10) 0.0384(7) Uani 1 1 d .
H4B H 0.8647 0.4882 0.5059 0.046 Uiso 1 1 calc R
C5B C 1.0111(3) 0.6571(3) 0.54309(10) 0.0332(6) Uani 1 1 d .
H5B1 H 1.0592 0.6875 0.5114 0.04 Uiso 1 1 calc R
H5B2 H 1.0899 0.5986 0.5633 0.04 Uiso 1 1 calc R
C6B C 0.9485(3) 0.8016(3) 0.57124(9) 0.0270(6) Uani 1 1 d .
H6B H 0.9502 0.8911 0.5475 0.032 Uiso 1 1 calc R
C7B C 0.7310(3) 0.6869(3) 0.52905(9) 0.0338(6) Uani 1 1 d .
C8B C 0.5613(3) 0.6237(4) 0.52584(12) 0.0577(9) Uani 1 1 d .
H8B1 H 0.4868 0.7112 0.5232 0.087 Uiso 1 1 calc R
H8B2 H 0.539 0.5629 0.5557 0.087 Uiso 1 1 calc R
H8B3 H 0.5496 0.5566 0.4966 0.087 Uiso 1 1 calc R
C9B C 0.7513(4) 0.7932(4) 0.48404(11) 0.0464(8) Uani 1 1 d .
H9B1 H 0.7179 0.7371 0.454 0.07 Uiso 1 1 calc R
H9B2 H 0.8627 0.8234 0.4815 0.07 Uiso 1 1 calc R
H9B3 H 0.6861 0.8871 0.4878 0.07 Uiso 1 1 calc R
C10B C 0.6764(3) 0.9027(4) 0.59563(12) 0.0561(9) Uani 1 1 d .
H10D H 0.7153 0.9402 0.6279 0.084 Uiso 1 1 calc R
H10E H 0.565 0.8722 0.5982 0.084 Uiso 1 1 calc R
H10F H 0.6861 0.9863 0.5711 0.084 Uiso 1 1 calc R
C11B C 1.1235(3) 0.7585(3) 0.64945(10) 0.0345(7) Uani 1 1 d .
C12B C 1.0670(3) 1.0077(3) 0.62464(10) 0.0313(6) Uani 1 1 d .
C13B C 1.2901(3) 0.8347(3) 0.72220(10) 0.0301(6) Uani 1 1 d .
H13B H 1.3121 0.7296 0.7313 0.036 Uiso 1 1 calc R
C14B C 1.3461(3) 0.9490(3) 0.75005(10) 0.0294(6) Uani 1 1 d .
H14B H 1.4144 0.9232 0.7771 0.035 Uiso 1 1 calc R
C15B C 1.3074(3) 1.1167(3) 0.74114(9) 0.0254(6) Uani 1 1 d .
H15B H 1.2509 1.1551 0.771 0.03 Uiso 1 1 calc R
C16B C 1.1964(3) 1.1516(3) 0.69482(9) 0.0252(6) Uani 1 1 d .
H16B H 1.0914 1.1905 0.7061 0.03 Uiso 1 1 calc R
C17B C 1.2824(3) 1.2818(3) 0.66632(9) 0.0251(6) Uani 1 1 d .
H17B H 1.2143 1.3455 0.6434 0.03 Uiso 1 1 calc R
C18B C 1.4329(3) 1.2166(3) 0.64423(10) 0.0325(6) Uani 1 1 d .
H18C H 1.4869 1.297 0.6243 0.039 Uiso 1 1 calc R
H18D H 1.4091 1.1252 0.6229 0.039 Uiso 1 1 calc R
C19B C 1.5374(3) 1.1681(3) 0.68979(9) 0.0329(6) Uani 1 1 d .
H19C H 1.5539 1.0535 0.6899 0.039 Uiso 1 1 calc R
H19D H 1.6421 1.2196 0.6883 0.039 Uiso 1 1 calc R

loop_
_atom_site_aniso_label
_atom_site_aniso_U_11
_atom_site_aniso_U_22
_atom_site_aniso_U_33
_atom_site_aniso_U_23
_atom_site_aniso_U_13
_atom_site_aniso_U_12
S1A 0.0240(3) 0.0220(3) 0.0393(4) 0.0035(3) 0.0014(3) 0.0021(3)
O1A 0.0266(9) 0.0268(11) 0.0476(11) 0.0041(9) 0.0066(8) 0.0073(9)
O2A 0.0424(11) 0.0215(12) 0.0590(13) 0.0074(10) 0.0044(9) 0.0037(9)
O3A 0.0314(10) 0.0246(11) 0.0655(14) -0.0040(10) 0.0055(9) -0.0040(9)
O4A 0.0481(11) 0.0499(15) 0.0466(12) 0.0206(11) -0.0067(9) -0.0014(10)
N1A 0.0236(10) 0.0221(12) 0.0345(11) 0.0023(11) -0.0002(8) 0.0007(10)
N2A 0.0227(11) 0.0183(12) 0.0504(14) 0.0017(11) 0.0076(10) 0.0048(9)
N3A 0.0242(10) 0.0175(11) 0.0494(13) 0.0024(12) 0.0023(9) 0.0038(10)
N4A 0.0254(12) 0.0215(13) 0.0483(15) 0.0008(10) 0.0061(10) 0.0015(9)
C1A 0.0307(12) 0.0314(15) 0.0305(14) 0.0010(14) -0.0042(10) -0.0038(13)
C2A 0.0413(16) 0.046(2) 0.0326(16) 0.0066(14) -0.0056(13) -0.0007(15)
C3A 0.0552(19) 0.0419(19) 0.0416(17) 0.0116(15) 0.0008(14) 0.0015(15)
C4A 0.0442(16) 0.0355(18) 0.0384(16) 0.0053(14) 0.0008(13) -0.0103(14)
C5A 0.0347(14) 0.0329(16) 0.0355(15) -0.0018(14) -0.0032(12) -0.0085(13)
C6A 0.0221(12) 0.0324(17) 0.0297(13) 0.0034(12) -0.0005(10) -0.0006(11)
C7A 0.0387(16) 0.0392(18) 0.0329(16) 0.0032(13) 0.0015(12) -0.0082(13)
C8A 0.061(2) 0.061(2) 0.0372(18) 0.0046(16) 0.0062(15) -0.0054(18)
C9A 0.0297(14) 0.049(2) 0.0483(17) 0.0039(15) 0.0051(12) -0.0055(14)
C10A 0.0431(17) 0.0424(19) 0.0420(17) -0.0078(15) 0.0052(14) -0.0060(14)
C11A 0.0227(13) 0.0264(15) 0.0338(15) 0.0012(12) -0.0008(11) 0.0013(12)
C12A 0.0254(14) 0.0292(17) 0.0394(17) 0.0006(13) 0.0000(12) 0.0030(12)
C13A 0.0275(14) 0.0185(16) 0.070(2) -0.0078(14) 0.0089(14) 0.0022(12)
C14A 0.0402(17) 0.0245(17) 0.084(2) -0.0123(16) 0.0284(17) -0.0001(13)
C15A 0.0299(14) 0.0268(15) 0.0429(16) -0.0077(13) 0.0111(12) -0.0027(12)
C16A 0.0213(11) 0.0221(14) 0.0351(14) -0.0002(12) -0.0025(11) -0.0003(11)
C17A 0.0280(14) 0.0181(13) 0.0370(15) -0.0026(12) 0.0034(11) -0.0008(11)
C18A 0.0510(18) 0.0463(19) 0.0322(16) 0.0032(14) -0.0107(13) -0.0154(16)
C19A 0.0255(14) 0.0359(18) 0.066(2) 0.0153(16) -0.0120(14) -0.0013(13)
S1B 0.0272(3) 0.0222(3) 0.0346(4) -0.0040(3) -0.0037(3) -0.0019(3)
O1B 0.0725(15) 0.0201(12) 0.0654(15) -0.0040(10) -0.0368(12) 0.0044(10)
O2B 0.0807(15) 0.0214(11) 0.0506(12) 0.0030(10) -0.0371(12) 0.0013(11)
O3B 0.0371(10) 0.0260(11) 0.0390(11) -0.0080(8) 0.0015(8) 0.0048(8)
O4B 0.0299(9) 0.0262(10) 0.0529(12) -0.0003(9) -0.0047(9) -0.0091(9)
N1B 0.0313(11) 0.0170(12) 0.0316(12) -0.0021(9) -0.0078(9) -0.0011(9)
N2B 0.0405(12) 0.0184(13) 0.0424(13) -0.0009(11) -0.0161(10) 0.0019(10)
N3B 0.0400(13) 0.0153(12) 0.0343(13) -0.0014(10) -0.0128(10) 0.0002(10)
N4B 0.0240(11) 0.0255(13) 0.0305(12) -0.0018(10) -0.0042(9) 0.0000(9)
C1B 0.0298(14) 0.0374(17) 0.0284(15) -0.0069(13) -0.0015(11) -0.0004(13)
C2B 0.0451(17) 0.067(2) 0.0340(16) 0.0065(17) -0.0008(13) -0.0183(17)
C3B 0.064(2) 0.0382(19) 0.059(2) 0.0071(17) -0.0124(17) -0.0184(17)
C4B 0.0488(17) 0.0291(16) 0.0371(16) -0.0097(13) -0.0064(13) -0.0014(14)
C5B 0.0336(14) 0.0291(16) 0.0369(15) -0.0120(13) -0.0034(12) 0.0033(13)
C6B 0.0324(14) 0.0231(14) 0.0254(14) -0.0020(11) -0.0063(11) 0.0005(11)
C7B 0.0313(14) 0.0355(16) 0.0343(15) -0.0062(13) -0.0039(12) -0.0031(13)
C8B 0.0413(17) 0.073(3) 0.059(2) -0.0129(19) -0.0121(15) -0.0170(17)
C9B 0.0540(19) 0.049(2) 0.0355(17) -0.0024(15) -0.0133(14) 0.0052(16)
C10B 0.0382(15) 0.073(2) 0.0572(19) -0.029(2) -0.0079(14) 0.0154(18)
C11B 0.0376(16) 0.0215(17) 0.0440(18) -0.0019(14) -0.0117(13) 0.0030(13)
C12B 0.0402(15) 0.0195(15) 0.0338(15) 0.0022(13) -0.0105(13) -0.0011(13)
C13B 0.0296(14) 0.0227(15) 0.0377(16) 0.0026(12) -0.0104(12) 0.0043(11)
C14B 0.0301(13) 0.0255(15) 0.0323(15) 0.0014(12) -0.0080(11) 0.0034(11)
C15B 0.0246(13) 0.0245(14) 0.0269(14) -0.0028(11) -0.0006(11) -0.0005(11)
C16B 0.0248(12) 0.0193(14) 0.0313(14) -0.0042(12) -0.0037(11) 0.0013(11)
C17B 0.0293(13) 0.0189(14) 0.0269(14) -0.0002(11) -0.0064(10) -0.0013(11)
C18B 0.0337(14) 0.0314(16) 0.0326(15) 0.0003(12) 0.0028(12) -0.0028(12)
C19B 0.0254(13) 0.0342(16) 0.0390(15) -0.0050(13) 0.0015(11) 0.0037(13)

loop_
_atom_type_symbol
_atom_type_description
_atom_type_scat_dispersion_real
_atom_type_scat_dispersion_imag
_atom_type_scat_source
C C 0.0033 0.0016 'International Tables Vol C Tables 4.2.6.8 and 6.1.1.4'
H H 0 0 'International Tables Vol C Tables 4.2.6.8 and 6.1.1.4'
N N 0.0061 0.0033 'International Tables Vol C Tables 4.2.6.8 and 6.1.1.4'
O O 0.0106 0.006 'International Tables Vol C Tables 4.2.6.8 and 6.1.1.4'
S S 0.1246 0.1234 'International Tables Vol C Tables 4.2.6.8 and 6.1.1.4'

loop_
_geom_angle_atom_site_label_1
_geom_angle_atom_site_label_2
_geom_angle_atom_site_label_3
_geom_angle
O4A S1A O3A 118.50(13)
O4A S1A N4A 109.78(12)
O3A S1A N4A 110.38(11)
O4A S1A C17A 113.25(12)
O3A S1A C17A 113.02(12)
N4A S1A C17A 87.61(11)
C12A N1A C11A 110.8(2)
C12A N1A C6A 128.8(2)
C11A N1A C6A 119.8(2)
C11A N2A N3A 108.4(2)
C11A N2A C16A 124.9(2)
N3A N2A C16A 123.76(19)
C13A N3A C12A 127.3(2)
C13A N3A N2A 121.2(2)
C12A N3A N2A 109.27(19)
C19A N4A C15A 108.6(2)
C19A N4A S1A 101.53(17)
C15A N4A S1A 101.49(15)
C10A C1A C2A 114.2(2)
C10A C1A C6A 113.7(2)
C2A C1A C6A 107.6(2)
C10A C1A C7A 117.5(2)
C2A C1A C7A 102.0(2)
C6A C1A C7A 100.25(19)
C1A C2A C3A 104.2(2)
C1A C2A H2A1 110.9
C3A C2A H2A1 110.9
C1A C2A H2A2 110.9
C3A C2A H2A2 110.9
H2A1 C2A H2A2 108.9
C4A C3A C2A 101.9(2)
C4A C3A H3A1 111.4
C2A C3A H3A1 111.4
C4A C3A H3A2 111.4
C2A C3A H3A2 111.4
H3A1 C3A H3A2 109.2
C5A C4A C3A 106.7(2)
C5A C4A C7A 103.1(2)
C3A C4A C7A 103.4(2)
C5A C4A H4A 114.1
C3A C4A H4A 114.1
C7A C4A H4A 114.1
C4A C5A C6A 102.5(2)
C4A C5A H5A1 111.3
C6A C5A H5A1 111.3
C4A C5A H5A2 111.3
C6A C5A H5A2 111.3
H5A1 C5A H5A2 109.2
N1A C6A C1A 114.37(19)
N1A C6A C5A 116.3(2)
C1A C6A C5A 103.9(2)
N1A C6A H6A 107.3
C1A C6A H6A 107.3
C5A C6A H6A 107.3
C8A C7A C9A 106.9(2)
C8A C7A C4A 114.5(3)
C9A C7A C4A 113.1(2)
C8A C7A C1A 113.5(2)
C9A C7A C1A 115.5(2)
C4A C7A C1A 93.2(2)
C7A C8A H8A1 109.5
C7A C8A H8A2 109.5
H8A1 C8A H8A2 109.5
C7A C8A H8A3 109.5
H8A1 C8A H8A3 109.5
H8A2 C8A H8A3 109.5
C7A C9A H9A1 109.5
C7A C9A H9A2 109.5
H9A1 C9A H9A2 109.5
C7A C9A H9A3 109.5
H9A1 C9A H9A3 109.5
H9A2 C9A H9A3 109.5
C1A C10A H10A 109.5
C1A C10A H10B 109.5
H10A C10A H10B 109.5
C1A C10A H10C 109.5
H10A C10A H10C 109.5
H10B C10A H10C 109.5
O1A C11A N2A 125.5(2)
O1A C11A N1A 128.3(2)
N2A C11A N1A 106.1(2)
O2A C12A N1A 130.2(3)
O2A C12A N3A 124.6(2)
N1A C12A N3A 105.1(2)
C14A C13A N3A 121.8(3)
C14A C13A H13A 119.1
N3A C13A H13A 119.1
C13A C14A C15A 123.8(3)
C13A C14A H14A 118.1
C15A C14A H14A 118.1
C14A C15A N4A 111.0(2)
C14A C15A C16A 116.1(2)
N4A C15A C16A 106.8(2)
C14A C15A H15A 107.5
N4A C15A H15A 107.5
C16A C15A H15A 107.5
N2A C16A C17A 111.9(2)
N2A C16A C15A 113.1(2)
C17A C16A C15A 104.80(19)
N2A C16A H16A 108.9
C17A C16A H16A 108.9
C15A C16A H16A 108.9
C18A C17A C16A 109.1(2)
C18A C17A S1A 98.65(18)
C16A C17A S1A 99.11(17)
C18A C17A H17A 115.8
C16A C17A H17A 115.8
S1A C17A H17A 115.8
C17A C18A C19A 104.6(2)
C17A C18A H18A 110.8
C19A C18A H18A 110.8
C17A C18A H18B 110.8
C19A C18A H18B 110.8
H18A C18A H18B 108.9
N4A C19A C18A 108.1(2)
N4A C19A H19A 110.1
C18A C19A H19A 110.1
N4A C19A H19B 110.1
C18A C19A H19B 110.1
H19A C19A H19B 108.4
O4B S1B O3B 118.38(11)
O4B S1B N4B 110.11(11)
O3B S1B N4B 109.40(11)
O4B S1B C17B 112.95(11)
O3B S1B C17B 114.08(11)
N4B S1B C17B 87.53(11)
C11B N1B C12B 110.5(2)
C11B N1B C6B 129.3(2)
C12B N1B C6B 120.0(2)
C13B N2B C11B 128.5(2)
C13B N2B N3B 121.6(2)
C11B N2B N3B 109.8(2)
C12B N3B N2B 108.1(2)
C12B N3B C16B 123.8(2)
N2B N3B C16B 122.41(19)
C19B N4B C15B 108.46(19)
C19B N4B S1B 101.46(16)
C15B N4B S1B 100.68(14)
C10B C1B C2B 114.6(2)
C10B C1B C6B 113.5(2)
C2B C1B C6B 108.3(2)
C10B C1B C7B 117.5(2)
C2B C1B C7B 101.9(2)
C6B C1B C7B 99.37(19)
C1B C2B C3B 104.6(2)
C1B C2B H2B1 110.8
C3B C2B H2B1 110.8
C1B C2B H2B2 110.8
C3B C2B H2B2 110.8
H2B1 C2B H2B2 108.9
C4B C3B C2B 101.5(2)
C4B C3B H3B1 111.5
C2B C3B H3B1 111.5
C4B C3B H3B2 111.5
C2B C3B H3B2 111.5
H3B1 C3B H3B2 109.3
C3B C4B C7B 103.8(2)
C3B C4B C5B 107.4(2)
C7B C4B C5B 103.3(2)
C3B C4B H4B 113.8
C7B C4B H4B 113.8
C5B C4B H4B 113.8
C4B C5B C6B 102.0(2)
C4B C5B H5B1 111.4
C6B C5B H5B1 111.4
C4B C5B H5B2 111.4
C6B C5B H5B2 111.4
H5B1 C5B H5B2 109.2
N1B C6B C1B 116.5(2)
N1B C6B C5B 115.7(2)
C1B C6B C5B 103.9(2)
N1B C6B H6B 106.7
C1B C6B H6B 106.7
C5B C6B H6B 106.7
C9B C7B C4B 113.9(2)
C9B C7B C8B 106.4(2)
C4B C7B C8B 114.8(2)
C9B C7B C1B 115.2(2)
C4B C7B C1B 93.1(2)
C8B C7B C1B 113.4(2)
C7B C8B H8B1 109.5
C7B C8B H8B2 109.5
H8B1 C8B H8B2 109.5
C7B C8B H8B3 109.5
H8B1 C8B H8B3 109.5
H8B2 C8B H8B3 109.5
C7B C9B H9B1 109.5
C7B C9B H9B2 109.5
H9B1 C9B H9B2 109.5
C7B C9B H9B3 109.5
H9B1 C9B H9B3 109.5
H9B2 C9B H9B3 109.5
C1B C10B H10D 109.5
C1B C10B H10E 109.5
H10D C10B H10E 109.5
C1B C10B H10F 109.5
H10D C10B H10F 109.5
H10E C10B H10F 109.5
O1B C11B N2B 125.9(2)
O1B C11B N1B 129.2(2)
N2B C11B N1B 104.9(2)
O2B C12B N3B 125.7(2)
O2B C12B N1B 128.0(2)
N3B C12B N1B 106.3(2)
C14B C13B N2B 121.6(2)
C14B C13B H13B 119.2
N2B C13B H13B 119.2
C13B C14B C15B 123.1(2)
C13B C14B H14B 118.4
C15B C14B H14B 118.4
C14B C15B N4B 112.65(19)
C14B C15B C16B 115.8(2)
N4B C15B C16B 106.98(19)
C14B C15B H15B 107
N4B C15B H15B 107
C16B C15B H15B 107
N3B C16B C17B 110.10(19)
N3B C16B C15B 112.3(2)
C17B C16B C15B 104.71(18)
N3B C16B H16B 109.9
C17B C16B H16B 109.9
C15B C16B H16B 109.9
C18B C17B C16B 109.6(2)
C18B C17B S1B 98.31(16)
C16B C17B S1B 99.74(16)
C18B C17B H17B 115.6
C16B C17B H17B 115.6
S1B C17B H17B 115.6
C17B C18B C19B 104.7(2)
C17B C18B H18C 110.8
C19B C18B H18C 110.8
C17B C18B H18D 110.8
C19B C18B H18D 110.8
H18C C18B H18D 108.9
N4B C19B C18B 108.16(19)
N4B C19B H19C 110.1
C18B C19B H19C 110.1
N4B C19B H19D 110.1
C18B C19B H19D 110.1
H19C C19B H19D 108.4

loop_
_geom_bond_atom_site_label_1
_geom_bond_atom_site_label_2
_geom_bond_distance
S1A O4A 1.4204(19)
S1A O3A 1.4276(19)
S1A N4A 1.666(2)
S1A C17A 1.804(3)
O1A C11A 1.216(3)
O2A C12A 1.217(3)
N1A C12A 1.381(3)
N1A C11A 1.400(3)
N1A C6A 1.478(3)
N2A C11A 1.363(3)
N2A N3A 1.400(3)
N2A C16A 1.455(3)
N3A C13A 1.371(3)
N3A C12A 1.385(3)
N4A C19A 1.482(4)
N4A C15A 1.514(3)
C1A C10A 1.523(4)
C1A C2A 1.541(4)
C1A C6A 1.545(3)
C1A C7A 1.557(4)
C2A C3A 1.553(4)
C2A H2A1 0.99
C2A H2A2 0.99
C3A C4A 1.540(4)
C3A H3A1 0.99
C3A H3A2 0.99
C4A C5A 1.535(4)
C4A C7A 1.541(4)
C4A H4A 1
C5A C6A 1.546(4)
C5A H5A1 0.99
C5A H5A2 0.99
C6A H6A 1
C7A C8A 1.530(4)
C7A C9A 1.541(4)
C8A H8A1 0.98
C8A H8A2 0.98
C8A H8A3 0.98
C9A H9A1 0.98
C9A H9A2 0.98
C9A H9A3 0.98
C10A H10A 0.98
C10A H10B 0.98
C10A H10C 0.98
C13A C14A 1.318(4)
C13A H13A 0.95
C14A C15A 1.478(4)
C14A H14A 0.95
C15A C16A 1.573(3)
C15A H15A 1
C16A C17A 1.536(4)
C16A H16A 1
C17A C18A 1.530(4)
C17A H17A 1
C18A C19A 1.554(4)
C18A H18A 0.99
C18A H18B 0.99
C19A H19A 0.99
C19A H19B 0.99
S1B O4B 1.4280(19)
S1B O3B 1.4286(18)
S1B N4B 1.681(2)
S1B C17B 1.809(2)
O1B C11B 1.211(3)
O2B C12B 1.206(3)
N1B C11B 1.387(3)
N1B C12B 1.390(3)
N1B C6B 1.472(3)
N2B C13B 1.378(3)
N2B C11B 1.381(3)
N2B N3B 1.385(3)
N3B C12B 1.371(3)
N3B C16B 1.459(3)
N4B C19B 1.502(3)
N4B C15B 1.513(3)
C1B C10B 1.514(4)
C1B C2B 1.532(4)
C1B C6B 1.538(4)
C1B C7B 1.556(4)
C2B C3B 1.553(5)
C2B H2B1 0.99
C2B H2B2 0.99
C3B C4B 1.520(4)
C3B H3B1 0.99
C3B H3B2 0.99
C4B C7B 1.532(4)
C4B C5B 1.534(4)
C4B H4B 1
C5B C6B 1.549(4)
C5B H5B1 0.99
C5B H5B2 0.99
C6B H6B 1
C7B C9B 1.531(4)
C7B C8B 1.533(4)
C8B H8B1 0.98
C8B H8B2 0.98
C8B H8B3 0.98
C9B H9B1 0.98
C9B H9B2 0.98
C9B H9B3 0.98
C10B H10D 0.98
C10B H10E 0.98
C10B H10F 0.98
C13B C14B 1.316(3)
C13B H13B 0.95
C14B C15B 1.490(4)
C14B H14B 0.95
C15B C16B 1.580(3)
C15B H15B 1
C16B C17B 1.543(4)
C16B H16B 1
C17B C18B 1.520(3)
C17B H17B 1
C18B C19B 1.559(3)
C18B H18C 0.99
C18B H18D 0.99
C19B H19C 0.99
C19B H19D 0.99

loop_
_geom_torsion_atom_site_label_1
_geom_torsion_atom_site_label_2
_geom_torsion_atom_site_label_3
_geom_torsion_atom_site_label_4
_geom_torsion
C11A N2A N3A C13A 161.6(2)
C16A N2A N3A C13A 0.2(3)
C11A N2A N3A C12A -2.6(3)
C16A N2A N3A C12A -164.0(2)
O4A S1A N4A C19A -169.47(16)
O3A S1A N4A C19A 58.11(18)
C17A S1A N4A C19A -55.59(17)
O4A S1A N4A C15A -57.49(19)
O3A S1A N4A C15A 170.09(16)
C17A S1A N4A C15A 56.38(17)
C10A C1A C2A C3A 162.1(2)
C6A C1A C2A C3A -70.7(3)
C7A C1A C2A C3A 34.3(3)
C1A C2A C3A C4A 0.7(3)
C2A C3A C4A C5A 72.2(3)
C2A C3A C4A C7A -36.1(3)
C3A C4A C5A C6A -75.3(3)
C7A C4A C5A C6A 33.2(3)
C12A N1A C6A C1A 95.6(3)
C11A N1A C6A C1A -94.0(3)
C12A N1A C6A C5A -25.5(3)
C11A N1A C6A C5A 144.9(2)
C10A C1A C6A N1A 67.5(3)
C2A C1A C6A N1A -60.0(3)
C7A C1A C6A N1A -166.2(2)
C10A C1A C6A C5A -164.7(2)
C2A C1A C6A C5A 67.8(2)
C7A C1A C6A C5A -38.4(2)
C4A C5A C6A N1A 130.1(2)
C4A C5A C6A C1A 3.5(2)
C5A C4A C7A C8A -173.2(2)
C3A C4A C7A C8A -62.1(3)
C5A C4A C7A C9A 64.0(3)
C3A C4A C7A C9A 175.1(2)
C5A C4A C7A C1A -55.5(2)
C3A C4A C7A C1A 55.6(2)
C10A C1A C7A C8A -61.3(3)
C2A C1A C7A C8A 64.4(3)
C6A C1A C7A C8A 175.0(3)
C10A C1A C7A C9A 62.7(3)
C2A C1A C7A C9A -171.7(2)
C6A C1A C7A C9A -61.0(3)
C10A C1A C7A C4A -179.8(2)
C2A C1A C7A C4A -54.1(2)
C6A C1A C7A C4A 56.5(2)
N3A N2A C11A O1A -177.3(2)
C16A N2A C11A O1A -16.2(4)
N3A N2A C11A N1A 4.3(3)
C16A N2A C11A N1A 165.4(2)
C12A N1A C11A O1A 177.0(2)
C6A N1A C11A O1A 5.0(4)
C12A N1A C11A N2A -4.6(3)
C6A N1A C11A N2A -176.62(19)
C11A N1A C12A O2A -177.8(3)
C6A N1A C12A O2A -6.7(4)
C11A N1A C12A N3A 3.0(3)
C6A N1A C12A N3A 174.1(2)
C13A N3A C12A O2A 17.5(4)
N2A N3A C12A O2A -179.5(2)
C13A N3A C12A N1A -163.2(2)
N2A N3A C12A N1A -0.3(3)
C12A N3A C13A C14A 163.8(3)
N2A N3A C13A C14A 2.6(4)
N3A C13A C14A C15A -2.7(5)
C13A C14A C15A N4A 122.4(3)
C13A C14A C15A C16A 0.1(5)
C19A N4A C15A C14A -61.5(3)
S1A N4A C15A C14A -168.0(2)
C19A N4A C15A C16A 65.9(3)
S1A N4A C15A C16A -40.6(2)
C11A N2A C16A C17A 81.0(3)
N3A N2A C16A C17A -120.7(2)
C11A N2A C16A C15A -160.8(2)
N3A N2A C16A C15A -2.5(3)
C14A C15A C16A N2A 2.3(3)
N4A C15A C16A N2A -122.1(2)
C14A C15A C16A C17A 124.5(3)
N4A C15A C16A C17A 0.1(3)
N2A C16A C17A C18A 56.9(3)
C15A C16A C17A C18A -66.1(3)
N2A C16A C17A S1A 159.44(16)
C15A C16A C17A S1A 36.5(2)
O4A S1A C17A C18A 165.80(18)
O3A S1A C17A C18A -55.9(2)
N4A S1A C17A C18A 55.26(18)
O4A S1A C17A C16A 54.71(19)
O3A S1A C17A C16A -166.98(14)
N4A S1A C17A C16A -55.82(16)
C16A C17A C18A C19A 66.1(3)
S1A C17A C18A C19A -36.8(2)
C15A N4A C19A C18A -66.7(3)
S1A N4A C19A C18A 39.7(2)
C17A C18A C19A N4A 0.7(3)
C13B N2B N3B C12B -173.0(2)
C11B N2B N3B C12B 6.1(3)
C13B N2B N3B C16B -18.7(3)
C11B N2B N3B C16B 160.4(2)
O4B S1B N4B C19B -59.27(17)
O3B S1B N4B C19B 169.00(15)
C17B S1B N4B C19B 54.30(16)
O4B S1B N4B C15B -170.80(14)
O3B S1B N4B C15B 57.47(17)
C17B S1B N4B C15B -57.23(16)
C10B C1B C2B C3B 161.0(2)
C6B C1B C2B C3B -71.1(3)
C7B C1B C2B C3B 33.1(3)
C1B C2B C3B C4B 1.9(3)
C2B C3B C4B C7B -37.3(3)
C2B C3B C4B C5B 71.7(3)
C3B C4B C5B C6B -77.1(3)
C7B C4B C5B C6B 32.2(3)
C11B N1B C6B C1B 86.5(3)
C12B N1B C6B C1B -97.2(3)
C11B N1B C6B C5B -36.1(4)
C12B N1B C6B C5B 140.2(2)
C10B C1B C6B N1B 65.6(3)
C2B C1B C6B N1B -62.9(3)
C7B C1B C6B N1B -168.8(2)
C10B C1B C6B C5B -165.8(2)
C2B C1B C6B C5B 65.7(2)
C7B C1B C6B C5B -40.2(2)
C4B C5B C6B N1B 134.5(2)
C4B C5B C6B C1B 5.4(3)
C3B C4B C7B C9B 175.6(2)
C5B C4B C7B C9B 63.6(3)
C3B C4B C7B C8B -61.5(3)
C5B C4B C7B C8B -173.5(2)
C3B C4B C7B C1B 56.2(2)
C5B C4B C7B C1B -55.8(2)
C10B C1B C7B C9B 62.2(3)
C2B C1B C7B C9B -171.6(2)
C6B C1B C7B C9B -60.6(3)
C10B C1B C7B C4B -179.4(3)
C2B C1B C7B C4B -53.3(2)
C6B C1B C7B C4B 57.8(2)
C10B C1B C7B C8B -60.7(4)
C2B C1B C7B C8B 65.4(3)
C6B C1B C7B C8B 176.5(3)
C13B N2B C11B O1B -5.0(5)
N3B N2B C11B O1B 175.9(3)
C13B N2B C11B N1B 175.9(2)
N3B N2B C11B N1B -3.1(3)
C12B N1B C11B O1B 180.0(3)
C6B N1B C11B O1B -3.5(5)
C12B N1B C11B N2B -1.0(3)
C6B N1B C11B N2B 175.6(2)
N2B N3B C12B O2B 175.8(3)
C16B N3B C12B O2B 22.0(4)
N2B N3B C12B N1B -6.5(3)
C16B N3B C12B N1B -160.3(2)
C11B N1B C12B O2B -177.6(3)
C6B N1B C12B O2B 5.4(4)
C11B N1B C12B N3B 4.7(3)
C6B N1B C12B N3B -172.2(2)
C11B N2B C13B C14B -174.4(3)
N3B N2B C13B C14B 4.6(4)
N2B C13B C14B C15B 5.1(4)
C13B C14B C15B N4B -124.9(3)
C13B C14B C15B C16B -1.3(4)
C19B N4B C15B C14B 65.6(3)
S1B N4B C15B C14B 171.59(18)
C19B N4B C15B C16B -62.8(2)
S1B N4B C15B C16B 43.2(2)
C12B N3B C16B C17B -72.9(3)
N2B N3B C16B C17B 136.9(2)
C12B N3B C16B C15B 170.8(2)
N2B N3B C16B C15B 20.6(3)
C14B C15B C16B N3B -10.7(3)
N4B C15B C16B N3B 115.8(2)
C14B C15B C16B C17B -130.1(2)
N4B C15B C16B C17B -3.6(2)
N3B C16B C17B C18B -52.4(2)
C15B C16B C17B C18B 68.6(2)
N3B C16B C17B S1B -154.92(16)
C15B C16B C17B S1B -33.9(2)
O4B S1B C17B C18B 53.99(19)
O3B S1B C17B C18B -167.00(16)
N4B S1B C17B C18B -56.82(17)
O4B S1B C17B C16B 165.66(14)
O3B S1B C17B C16B -55.34(18)
N4B S1B C17B C16B 54.84(16)
C16B C17B C18B C19B -63.5(2)
S1B C17B C18B C19B 40.0(2)
C15B N4B C19B C18B 68.9(2)
S1B N4B C19B C18B -36.6(2)
C17B C18B C19B N4B -4.6(3)

loop_
_cod_related_entry_id
_cod_related_entry_database
_cod_related_entry_code
1 ChemSpider 21194298
